data_2228672
loop_
_publ_author_name
'Pereira Silva, P. S.'
'Parveen, Mehtab'
'Ali, Akhtar'
'Malla, Ali Mohammed'
'Ramos Silva, M.'

_publ_section_title
;
 7,7'-Dihydroxy-4,4'-dimethyl-3,4-dihydro-2<i>H</i>,2'<i>H</i>-4,6'-bichromene-2,2'-dione
;
_journal_coeditor_code BT5436
_journal_issue 1
_journal_name_full 'Acta Crystallographica Section E'
_journal_page_first o201
_journal_paper_doi 10.1107/S160053681005244X
_journal_volume 67
_journal_year 2011
_chemical_formula_iupac 'C20 H16 O6'
_chemical_formula_moiety 'C20 H16 O6'
_chemical_formula_sum 'C20 H16 O6'
_chemical_formula_weight 352.33
_chemical_melting_point 578
_chemical_name_systematic
;
7,7'-Dihydroxy-4,4'-dimethyl-3,4-dihydro-2<i>H</i>,2'<i>H</i>-
4,6'-bichromene-2,2'-dione
;
_space_group_IT_number 14
_symmetry_cell_setting monoclinic
_symmetry_space_group_name_Hall '-P 2ybc'
_symmetry_space_group_name_H-M 'P 1 21/c 1'
_atom_sites_solution_hydrogens geom
_atom_sites_solution_primary direct
_atom_sites_solution_secondary difmap
_cell_angle_alpha 90.00
_cell_angle_beta 110.8700(10)
_cell_angle_gamma 90.00
_cell_formula_units_Z 4
_cell_length_a 9.0432(2)
_cell_length_b 11.5111(2)
_cell_length_c 17.2212(4)
_cell_measurement_reflns_used 6612
_cell_measurement_temperature 293(2)
_cell_measurement_theta_max 26.8903
_cell_measurement_theta_min 2.5315
_cell_volume 1675.06(6)
_computing_cell_refinement 'SAINT (Bruker, 2003)'
_computing_data_collection 'SMART (Bruker, 2003)'
_computing_data_reduction 'SAINT (Bruker, 2003)'
_computing_molecular_graphics 'PLATON (Spek, 2009)'
_computing_publication_material 'SHELXL97 (Sheldrick, 2008)'
_computing_structure_refinement 'SHELXL97 (Sheldrick, 2008)'
_computing_structure_solution 'SHELXS97 (Sheldrick, 2008)'
_diffrn_ambient_temperature 293(2)
_diffrn_measured_fraction_theta_full 1.000
_diffrn_measured_fraction_theta_max 0.999
_diffrn_measurement_device_type 'Bruker APEXII CCD area-detector'
_diffrn_measurement_method '\f and \w'
_diffrn_radiation_monochromator graphite
_diffrn_radiation_source 'fine-focus sealed tube'
_diffrn_radiation_type MoK\a
_diffrn_radiation_wavelength 0.71073
_diffrn_reflns_av_R_equivalents 0.0317
_diffrn_reflns_av_sigmaI/netI 0.0176
_diffrn_reflns_limit_h_max 12
_diffrn_reflns_limit_h_min -12
_diffrn_reflns_limit_k_max 15
_diffrn_reflns_limit_k_min -15
_diffrn_reflns_limit_l_max 23
_diffrn_reflns_limit_l_min -23
_diffrn_reflns_number 44743
_diffrn_reflns_theta_full 25.00
_diffrn_reflns_theta_max 29.01
_diffrn_reflns_theta_min 2.18
_diffrn_standards_interval_count 0
_diffrn_standards_interval_time 0
_diffrn_standards_number 0
_exptl_absorpt_coefficient_mu 0.104
_exptl_absorpt_correction_T_max 0.977
_exptl_absorpt_correction_T_min 0.863
_exptl_absorpt_correction_type multi-scan
_exptl_absorpt_process_details '(SADABS; Sheldrick, 2003)'
_exptl_crystal_colour colourless
_exptl_crystal_density_diffrn 1.397
_exptl_crystal_density_method 'not measured'
_exptl_crystal_description block
_exptl_crystal_F_000 736
_exptl_crystal_size_max 0.39
_exptl_crystal_size_mid 0.29
_exptl_crystal_size_min 0.22
_refine_diff_density_max 0.235
_refine_diff_density_min -0.185
_refine_ls_extinction_method none
_refine_ls_goodness_of_fit_ref 1.063
_refine_ls_hydrogen_treatment constr
_refine_ls_matrix_type full
_refine_ls_number_parameters 239
_refine_ls_number_reflns 4457
_refine_ls_number_restraints 0
_refine_ls_restrained_S_all 1.063
_refine_ls_R_factor_all 0.0544
_refine_ls_R_factor_gt 0.0404
_refine_ls_shift/su_max 0.001
_refine_ls_shift/su_mean 0.000
_refine_ls_structure_factor_coef Fsqd
_refine_ls_weighting_details 'calc w=1/[\s^2^(Fo^2^)+(0.0494P)^2^+0.3328P] where P=(Fo^2^+2Fc^2^)/3'
_refine_ls_weighting_scheme calc
_refine_ls_wR_factor_gt 0.1011
_refine_ls_wR_factor_ref 0.1090
_reflns_number_gt 3459
_reflns_number_total 4457
_reflns_threshold_expression I>2\s(I)
_cod_data_source_file bt5436.cif
_cod_data_source_block I
_cod_original_sg_symbol_H-M 'P 21/c'
_cod_database_code 2228672
_cod_database_fobs_code 2228672

loop_
_symmetry_equiv_pos_as_xyz
'x, y, z'
'-x, y+1/2, -z+1/2'
'-x, -y, -z'
'x, -y-1/2, z-1/2'

loop_
_atom_site_type_symbol
_atom_site_label
_atom_site_fract_x
_atom_site_fract_y
_atom_site_fract_z
_atom_site_U_iso_or_equiv
_atom_site_adp_type
_atom_site_calc_flag
_atom_site_refinement_flags
_atom_site_occupancy
_atom_site_disorder_assembly
_atom_site_disorder_group
O O1 0.74647(10) 0.54064(8) 0.87909(5) 0.0368(2) Uani d . 1 . .
O O2 0.54717(11) 0.46437(9) 0.90479(6) 0.0493(3) Uani d . 1 . .
O O3 1.15727(12) 0.69823(9) 0.80504(6) 0.0451(2) Uani d . 1 . .
H H3 1.1142 0.6550 0.7656 0.068 Uiso calc R 1 . .
O O4 1.12946(11) 1.04007(8) 0.96142(5) 0.0417(2) Uani d . 1 . .
O O5 1.02955(13) 1.03756(9) 0.82593(6) 0.0524(3) Uani d . 1 . .
O O6 1.36961(17) 1.09547(11) 1.24734(7) 0.0741(4) Uani d . 1 . .
H H6 1.4319 1.0663 1.2899 0.111 Uiso calc R 1 . .
C C15 1.32138(13) 0.89438(10) 1.03809(7) 0.0316(2) Uani d . 1 . .
C C1 0.67075(14) 0.51800(11) 0.93326(8) 0.0354(3) Uani d . 1 . .
C C2 0.74199(14) 0.55917(10) 1.01676(8) 0.0342(3) Uani d . 1 . .
H H2 0.6960 0.5393 1.0554 0.041 Uiso calc R 1 . .
C C3 0.87346(13) 0.62569(10) 1.04157(7) 0.0299(2) Uani d . 1 . .
C C4 0.94702(13) 0.65387(9) 0.98182(7) 0.0269(2) Uani d . 1 . .
C C5 0.88131(13) 0.60745(10) 0.90244(7) 0.0291(2) Uani d . 1 . .
C C6 0.94786(14) 0.62367(11) 0.84276(7) 0.0341(3) Uani d . 1 . .
H H6A 0.9014 0.5908 0.7903 0.041 Uiso calc R 1 . .
C C7 1.08379(14) 0.68894(10) 0.86131(7) 0.0319(2) Uani d . 1 . .
C C8 1.14982(13) 0.74657(9) 0.93879(7) 0.0286(2) Uani d . 1 . .
C C9 1.07994(13) 0.72530(9) 0.99702(7) 0.0281(2) Uani d . 1 . .
H H9 1.1234 0.7602 1.0489 0.034 Uiso calc R 1 . .
C C10 0.94310(18) 0.66923(12) 1.12910(8) 0.0429(3) Uani d . 1 . .
H H10A 0.8821 0.6405 1.1606 0.064 Uiso calc R 1 . .
H H10B 0.9415 0.7526 1.1291 0.064 Uiso calc R 1 . .
H H10C 1.0503 0.6425 1.1537 0.064 Uiso calc R 1 . .
C C11 1.29393(13) 0.82800(10) 0.95799(7) 0.0318(2) Uani d . 1 . .
C C12 1.26202(16) 0.92183(11) 0.88992(8) 0.0386(3) Uani d . 1 . .
H H12A 1.3578 0.9666 0.8997 0.046 Uiso calc R 1 . .
H H12B 1.2353 0.8842 0.8363 0.046 Uiso calc R 1 . .
C C13 1.13148(16) 1.00189(10) 0.88775(8) 0.0378(3) Uani d . 1 . .
C C14 1.24095(14) 0.99771(10) 1.03566(7) 0.0338(3) Uani d . 1 . .
C C16 1.42053(15) 0.85861(11) 1.11672(8) 0.0393(3) Uani d . 1 . .
H H16 1.4763 0.7894 1.1218 0.047 Uiso calc R 1 . .
C C17 1.43867(16) 0.92269(12) 1.18742(8) 0.0456(3) Uani d . 1 . .
H H17 1.5052 0.8961 1.2390 0.055 Uiso calc R 1 . .
C C18 1.35767(17) 1.02674(13) 1.18141(8) 0.0460(3) Uani d . 1 . .
C C19 1.25766(17) 1.06437(12) 1.10452(8) 0.0428(3) Uani d . 1 . .
H H19 1.2024 1.1338 1.0994 0.051 Uiso calc R 1 . .
C C20 1.44116(15) 0.75869(12) 0.96108(9) 0.0440(3) Uani d . 1 . .
H H20A 1.4596 0.6973 1.0012 0.066 Uiso calc R 1 . .
H H20B 1.5313 0.8094 0.9767 0.066 Uiso calc R 1 . .
H H20C 1.4245 0.7261 0.9073 0.066 Uiso calc R 1 . .

loop_
_atom_site_aniso_label
_atom_site_aniso_U_11
_atom_site_aniso_U_22
_atom_site_aniso_U_33
_atom_site_aniso_U_12
_atom_site_aniso_U_13
_atom_site_aniso_U_23
O1 0.0348(4) 0.0447(5) 0.0291(4) -0.0113(4) 0.0090(4) -0.0025(4)
O2 0.0374(5) 0.0640(6) 0.0427(5) -0.0179(4) 0.0095(4) 0.0013(5)
O3 0.0555(6) 0.0535(6) 0.0338(5) -0.0153(5) 0.0250(4) -0.0071(4)
O4 0.0494(5) 0.0416(5) 0.0294(4) 0.0115(4) 0.0082(4) 0.0055(4)
O5 0.0673(7) 0.0513(6) 0.0321(5) 0.0083(5) 0.0099(5) 0.0129(4)
O6 0.0944(10) 0.0718(8) 0.0366(6) 0.0264(7) -0.0004(6) -0.0133(5)
C15 0.0309(6) 0.0287(5) 0.0329(6) -0.0062(4) 0.0087(5) 0.0019(4)
C1 0.0316(6) 0.0374(6) 0.0360(6) -0.0017(5) 0.0105(5) 0.0052(5)
C2 0.0345(6) 0.0376(6) 0.0341(6) 0.0009(5) 0.0165(5) 0.0032(5)
C3 0.0351(6) 0.0268(5) 0.0295(5) 0.0035(4) 0.0134(5) 0.0015(4)
C4 0.0292(5) 0.0251(5) 0.0255(5) 0.0020(4) 0.0087(4) 0.0015(4)
C5 0.0288(5) 0.0285(5) 0.0278(5) -0.0021(4) 0.0073(4) 0.0010(4)
C6 0.0407(6) 0.0372(6) 0.0226(5) -0.0054(5) 0.0091(5) -0.0026(4)
C7 0.0388(6) 0.0327(6) 0.0268(5) -0.0007(5) 0.0147(5) 0.0023(4)
C8 0.0312(5) 0.0247(5) 0.0290(5) -0.0001(4) 0.0099(5) 0.0021(4)
C9 0.0329(6) 0.0254(5) 0.0246(5) 0.0005(4) 0.0085(4) 0.0002(4)
C10 0.0587(8) 0.0417(7) 0.0325(6) -0.0083(6) 0.0215(6) -0.0054(5)
C11 0.0327(6) 0.0290(5) 0.0336(6) -0.0028(4) 0.0116(5) 0.0023(4)
C12 0.0486(7) 0.0342(6) 0.0373(6) -0.0056(5) 0.0208(6) 0.0042(5)
C13 0.0509(7) 0.0309(6) 0.0314(6) -0.0048(5) 0.0143(6) 0.0069(5)
C14 0.0343(6) 0.0330(6) 0.0298(6) -0.0015(5) 0.0063(5) 0.0050(5)
C16 0.0359(6) 0.0341(6) 0.0402(7) 0.0004(5) 0.0040(5) 0.0033(5)
C17 0.0428(7) 0.0480(7) 0.0334(6) 0.0006(6) -0.0017(6) 0.0035(6)
C18 0.0499(8) 0.0469(7) 0.0339(7) 0.0001(6) 0.0061(6) -0.0047(6)
C19 0.0492(8) 0.0371(6) 0.0379(7) 0.0059(6) 0.0104(6) 0.0001(5)
C20 0.0363(7) 0.0437(7) 0.0543(8) 0.0002(5) 0.0190(6) -0.0004(6)

loop_
_atom_type_symbol
_atom_type_description
_atom_type_scat_dispersion_real
_atom_type_scat_dispersion_imag
_atom_type_scat_source
C C 0.0033 0.0016 'International Tables Vol C Tables 4.2.6.8 and 6.1.1.4'
H H 0.0000 0.0000 'International Tables Vol C Tables 4.2.6.8 and 6.1.1.4'
O O 0.0106 0.0060 'International Tables Vol C Tables 4.2.6.8 and 6.1.1.4'

loop_
_geom_angle_atom_site_label_1
_geom_angle_atom_site_label_2
_geom_angle_atom_site_label_3
_geom_angle_site_symmetry_1
_geom_angle_site_symmetry_3
_geom_angle
_geom_angle_publ_flag
C1 O1 C5 . . 121.03(9) ?
C7 O3 H3 . . 109.5 ?
C13 O4 C14 . . 119.83(10) ?
C18 O6 H6 . . 109.5 ?
C14 C15 C16 . . 115.58(11) ?
C14 C15 C11 . . 119.34(10) ?
C16 C15 C11 . . 125.07(11) ?
O2 C1 O1 . . 115.72(11) ?
O2 C1 C2 . . 126.38(11) ?
O1 C1 C2 . . 117.90(10) ?
C3 C2 C1 . . 122.46(11) ?
C3 C2 H2 . . 118.8 ?
C1 C2 H2 . . 118.8 ?
C2 C3 C4 . . 118.58(10) ?
C2 C3 C10 . . 121.05(11) ?
C4 C3 C10 . . 120.37(10) ?
C5 C4 C9 . . 116.57(10) ?
C5 C4 C3 . . 118.02(10) ?
C9 C4 C3 . . 125.41(10) ?
O1 C5 C6 . . 115.82(10) ?
O1 C5 C4 . . 121.80(10) ?
C6 C5 C4 . . 122.37(10) ?
C5 C6 C7 . . 119.49(10) ?
C5 C6 H6A . . 120.3 ?
C7 C6 H6A . . 120.3 ?
O3 C7 C6 . . 119.98(10) ?
O3 C7 C8 . . 119.00(10) ?
C6 C7 C8 . . 121.03(10) ?
C9 C8 C7 . . 116.82(10) ?
C9 C8 C11 . . 121.40(10) ?
C7 C8 C11 . . 121.78(10) ?
C8 C9 C4 . . 123.42(10) ?
C8 C9 H9 . . 118.3 ?
C4 C9 H9 . . 118.3 ?
C3 C10 H10A . . 109.5 ?
C3 C10 H10B . . 109.5 ?
H10A C10 H10B . . 109.5 ?
C3 C10 H10C . . 109.5 ?
H10A C10 H10C . . 109.5 ?
H10B C10 H10C . . 109.5 ?
C15 C11 C20 . . 111.76(10) ?
C15 C11 C8 . . 110.66(9) ?
C20 C11 C8 . . 110.33(10) ?
C15 C11 C12 . . 105.29(9) ?
C20 C11 C12 . . 108.35(10) ?
C8 C11 C12 . . 110.32(10) ?
C13 C12 C11 . . 112.62(10) ?
C13 C12 H12A . . 109.1 ?
C11 C12 H12A . . 109.1 ?
C13 C12 H12B . . 109.1 ?
C11 C12 H12B . . 109.1 ?
H12A C12 H12B . . 107.8 ?
O5 C13 O4 . . 117.23(12) ?
O5 C13 C12 . . 125.71(12) ?
O4 C13 C12 . . 117.05(11) ?
C19 C14 C15 . . 123.86(11) ?
C19 C14 O4 . . 114.47(11) ?
C15 C14 O4 . . 121.62(11) ?
C17 C16 C15 . . 122.11(12) ?
C17 C16 H16 . . 118.9 ?
C15 C16 H16 . . 118.9 ?
C16 C17 C18 . . 120.06(12) ?
C16 C17 H17 . . 120.0 ?
C18 C17 H17 . . 120.0 ?
O6 C18 C19 . . 116.71(13) ?
O6 C18 C17 . . 123.94(13) ?
C19 C18 C17 . . 119.34(13) ?
C14 C19 C18 . . 119.04(12) ?
C14 C19 H19 . . 120.5 ?
C18 C19 H19 . . 120.5 ?
C11 C20 H20A . . 109.5 ?
C11 C20 H20B . . 109.5 ?
H20A C20 H20B . . 109.5 ?
C11 C20 H20C . . 109.5 ?
H20A C20 H20C . . 109.5 ?
H20B C20 H20C . . 109.5 ?

loop_
_geom_bond_atom_site_label_1
_geom_bond_atom_site_label_2
_geom_bond_site_symmetry_2
_geom_bond_distance
_geom_bond_publ_flag
O1 C1 . 1.3646(14) ?
O1 C5 . 1.3751(13) ?
O2 C1 . 1.2166(15) ?
O3 C7 . 1.3604(13) ?
O3 H3 . 0.8200 ?
O4 C13 . 1.3489(15) ?
O4 C14 . 1.4036(14) ?
O5 C13 . 1.2052(15) ?
O6 C18 . 1.3561(17) ?
O6 H6 . 0.8200 ?
C15 C14 . 1.3871(17) ?
C15 C16 . 1.3936(17) ?
C15 C11 . 1.5180(16) ?
C1 C2 . 1.4308(17) ?
C2 C3 . 1.3492(16) ?
C2 H2 . 0.9300 ?
C3 C4 . 1.4472(15) ?
C3 C10 . 1.4978(16) ?
C4 C5 . 1.3887(15) ?
C4 C9 . 1.4019(15) ?
C5 C6 . 1.3763(16) ?
C6 C7 . 1.3776(16) ?
C6 H6A . 0.9300 ?
C7 C8 . 1.4176(16) ?
C8 C9 . 1.3844(15) ?
C8 C11 . 1.5424(15) ?
C9 H9 . 0.9300 ?
C10 H10A . 0.9600 ?
C10 H10B . 0.9600 ?
C10 H10C . 0.9600 ?
C11 C20 . 1.5367(17) ?
C11 C12 . 1.5437(16) ?
C12 C13 . 1.4876(19) ?
C12 H12A . 0.9700 ?
C12 H12B . 0.9700 ?
C14 C19 . 1.3749(18) ?
C16 C17 . 1.3824(19) ?
C16 H16 . 0.9300 ?
C17 C18 . 1.388(2) ?
C17 H17 . 0.9300 ?
C18 C19 . 1.3805(19) ?
C19 H19 . 0.9300 ?
C20 H20A . 0.9600 ?
C20 H20B . 0.9600 ?
C20 H20C . 0.9600 ?

loop_
_geom_hbond_atom_site_label_D
_geom_hbond_atom_site_label_H
_geom_hbond_atom_site_label_A
_geom_hbond_site_symmetry_A
_geom_hbond_distance_DH
_geom_hbond_distance_HA
_geom_hbond_distance_DA
_geom_hbond_angle_DHA
O3 H3 O5 2_746 0.82 2.13 2.9406(13) 169.3
O6 H6 O2 4_676 0.82 1.91 2.7024(15) 161.3

loop_
_geom_torsion_atom_site_label_1
_geom_torsion_atom_site_label_2
_geom_torsion_atom_site_label_3
_geom_torsion_atom_site_label_4
_geom_torsion_site_symmetry_1
_geom_torsion_site_symmetry_2
_geom_torsion_site_symmetry_3
_geom_torsion_site_symmetry_4
_geom_torsion
_geom_torsion_publ_flag
C5 O1 C1 O2 . . . . 175.48(11) ?
C5 O1 C1 C2 . . . . -4.23(16) ?
O2 C1 C2 C3 . . . . -174.86(13) ?
O1 C1 C2 C3 . . . . 4.81(18) ?
C1 C2 C3 C4 . . . . -1.56(17) ?
C1 C2 C3 C10 . . . . 178.78(12) ?
C2 C3 C4 C5 . . . . -2.19(16) ?
C10 C3 C4 C5 . . . . 177.46(11) ?
C2 C3 C4 C9 . . . . 177.44(11) ?
C10 C3 C4 C9 . . . . -2.90(17) ?
C1 O1 C5 C6 . . . . 179.56(11) ?
C1 O1 C5 C4 . . . . 0.53(16) ?
C9 C4 C5 O1 . . . . -176.89(10) ?
C3 C4 C5 O1 . . . . 2.77(16) ?
C9 C4 C5 C6 . . . . 4.14(16) ?
C3 C4 C5 C6 . . . . -176.19(11) ?
O1 C5 C6 C7 . . . . -179.59(10) ?
C4 C5 C6 C7 . . . . -0.57(18) ?
C5 C6 C7 O3 . . . . 175.00(11) ?
C5 C6 C7 C8 . . . . -4.60(18) ?
O3 C7 C8 C9 . . . . -173.82(10) ?
C6 C7 C8 C9 . . . . 5.79(16) ?
O3 C7 C8 C11 . . . . 5.46(17) ?
C6 C7 C8 C11 . . . . -174.94(10) ?
C7 C8 C9 C4 . . . . -2.04(16) ?
C11 C8 C9 C4 . . . . 178.69(10) ?
C5 C4 C9 C8 . . . . -2.76(16) ?
C3 C4 C9 C8 . . . . 177.60(10) ?
C14 C15 C11 C20 . . . . 150.29(11) ?
C16 C15 C11 C20 . . . . -31.29(16) ?
C14 C15 C11 C8 . . . . -86.33(12) ?
C16 C15 C11 C8 . . . . 92.09(14) ?
C14 C15 C11 C12 . . . . 32.87(14) ?
C16 C15 C11 C12 . . . . -148.70(12) ?
C9 C8 C11 C15 . . . . -10.98(14) ?
C7 C8 C11 C15 . . . . 169.78(10) ?
C9 C8 C11 C20 . . . . 113.22(12) ?
C7 C8 C11 C20 . . . . -66.02(14) ?
C9 C8 C11 C12 . . . . -127.09(11) ?
C7 C8 C11 C12 . . . . 53.67(14) ?
C15 C11 C12 C13 . . . . -54.35(13) ?
C20 C11 C12 C13 . . . . -174.05(11) ?
C8 C11 C12 C13 . . . . 65.08(13) ?
C14 O4 C13 O5 . . . . 177.23(11) ?
C14 O4 C13 C12 . . . . -4.36(16) ?
C11 C12 C13 O5 . . . . -138.57(13) ?
C11 C12 C13 O4 . . . . 43.17(15) ?
C16 C15 C14 C19 . . . . 1.57(18) ?
C11 C15 C14 C19 . . . . -179.86(12) ?
C16 C15 C14 O4 . . . . -175.78(11) ?
C11 C15 C14 O4 . . . . 2.79(17) ?
C13 O4 C14 C19 . . . . 162.46(12) ?
C13 O4 C14 C15 . . . . -19.96(17) ?
C14 C15 C16 C17 . . . . -0.69(18) ?
C11 C15 C16 C17 . . . . -179.17(12) ?
C15 C16 C17 C18 . . . . -0.5(2) ?
C16 C17 C18 O6 . . . . -179.39(15) ?
C16 C17 C18 C19 . . . . 0.9(2) ?
C15 C14 C19 C18 . . . . -1.2(2) ?
O4 C14 C19 C18 . . . . 176.31(12) ?
O6 C18 C19 C14 . . . . -179.82(14) ?
C17 C18 C19 C14 . . . . -0.1(2) ?
